data_4350837
loop_
_publ_author_name
'Zhu, Jinlong'
'Wang, Yonggang'
'Li, Shuai'
'Howard, John W'
'Neuefeind, J\"org'
'Ren, Yang'
'Wang, Hui'
'Liang, Chengdu'
'Yang, Wenge'
'Zou, Ruqiang'
'Jin, Changqing'
'Zhao, Yusheng'

_publ_section_title
;
 Sodium Ion Transport Mechanisms in Antiperovskite Electrolytes Na3OBr and
 Na4OI2: An in Situ Neutron Diffraction Study.
;
_journal_issue 12
_journal_name_full 'Inorganic chemistry'
_journal_page_first 5993
_journal_page_last 5998
_journal_paper_doi 10.1021/acs.inorgchem.6b00444
_journal_volume 55
_journal_year 2016
_chemical_formula_sum 'Br Na3 O'
_space_group_IT_number 221
_space_group_name_Hall '-P 4 2 3'
_space_group_name_H-M_alt 'P m -3 m'
_cell_angle_alpha 90
_cell_angle_beta 90
_cell_angle_gamma 90
_cell_formula_units_Z 1
_cell_length_a 4.5674(1)
_cell_length_b 4.5674(1)
_cell_length_c 4.5674(1)
_cell_volume 95.281(4)
_diffrn_ambient_temperature 300
_diffrn_radiation_probe neutron
_diffrn_radiation_type neutron
_cod_data_source_file Zhu2016a.cif
_cod_data_source_block Zhu2016a_Na3OBr_300K
_cod_original_sg_symbol_H-M Pm-3m
_cod_original_formula_sum Na3OBr
_cod_database_code 4350837

loop_
_space_group_symop_operation_xyz
X,Y,Z
-Z,-X,-Y
-Y,X,Z
Y,X,-Z
Z,-Y,-X
-X,Y,-Z
X,-Z,Y
Y,Z,-X
-Y,Z,X
Z,X,-Y
-Y,-X,-Z
Y,-X,Z
-Z,-Y,X
-Y,-X,Z
Z,X,Y
-Z,X,-Y
-X,-Z,-Y
X,-Y,-Z
-Z,Y,-X
Z,Y,X
Y,X,Z
Z,-X,-Y
Y,-Z,-X
-X,Z,-Y
X,Z,Y
-Z,X,Y
-X,-Y,Z
-Y,Z,-X
-X,-Z,Y
X,-Z,-Y
-X,Z,Y
Y,-Z,X
-Y,-Z,-X
-Z,Y,X
X,-Y,Z
-X,-Y,-Z
Y,-X,-Z
X,Z,-Y
Z,-Y,X
X,Y,-Z
-X,Y,Z
Y,Z,X
-Y,-Z,X
-Z,-X,Y
Z,-X,Y
-Z,-Y,-X
-Y,X,-Z
Z,Y,-X

loop_
_atom_site_aniso_label
_atom_site_aniso_U_11
_atom_site_aniso_U_22
_atom_site_aniso_U_33
_atom_site_aniso_U_12
_atom_site_aniso_U_13
_atom_site_aniso_U_23
Na 0.015 0.033 0.033 0 0 0

loop_
_atom_site_label
_atom_site_type_symbol
_atom_site_fract_x
_atom_site_fract_y
_atom_site_fract_z
_atom_site_occupancy
_atom_site_U_iso_or_equiv
Na Na 0.5 0 0.5 0.989(2) 0.027
O O 0.5 0.5 0.5 0.995(1) 0.018
Br Br 0 0 0 1.0 0.010
